data_7058256
loop_
_publ_author_name
'Yousuf, Imtiyaz'
'Arjmand, Farukh'
'Tabassum, Sartaj'
'Ahmad, Musheer'

_publ_section_title
;
 Design and synthesis of a DNA intercalative half-sandwich
 organoruthenium(ii)--chromone complex: cytotoxicity evaluation and
 topoisomerase I\a inhibition assay
;
_journal_name_full 'New Journal of Chemistry'
_journal_paper_doi 10.1039/C9NJ00042A
_journal_year 2019
_chemical_absolute_configuration unk
_chemical_formula_moiety 'C21 H23 Cl O4 Ru'
_chemical_formula_sum 'C21 H23 Cl O4 Ru'
_chemical_formula_weight 475.93
_chemical_melting_point 193
_chemical_properties_physical Moisture-sensitive,Oxygen-sensitive,Light-sensitive
_space_group_crystal_system orthorhombic
_space_group_IT_number 29
_space_group_name_Hall ' P 2c -2ac'
_space_group_name_H-M_alt 'P c a 21'
_symmetry_Int_Tables_number 29
_symmetry_space_group_name_Hall 'P 2c -2ac'
_symmetry_space_group_name_H-M 'P c a 21'
_atom_sites_solution_primary iterative
_audit_creation_date 2019-02-08
_audit_creation_method
;
Olex2 1.2
(compiled 2018.05.29 svn.r3508 for OlexSys, GUI svn.r5506)
;
_audit_update_record
;
2019-02-19 deposited with the CCDC.    2019-03-06 downloaded from the CCDC.
;
_cell_angle_alpha 90
_cell_angle_beta 90
_cell_angle_gamma 90
_cell_formula_units_Z 4
_cell_length_a 12.0882(9)
_cell_length_b 7.9926(6)
_cell_length_c 19.6067(14)
_cell_measurement_reflns_used 6409
_cell_measurement_temperature 100(2)
_cell_measurement_theta_max 28.17
_cell_measurement_theta_min 2.50
_cell_volume 1894.3(2)
_computing_molecular_graphics 'Olex2 (Dolomanov et al., 2009)'
_computing_publication_material 'Olex2 (Dolomanov et al., 2009)'
_computing_structure_refinement 'olex2.refine (Bourhis et al., 2015)'
_computing_structure_solution 'olex2.solve (Bourhis et al., 2015)'
_diffrn_ambient_temperature 100.15
_diffrn_measured_fraction_theta_full 0.9973
_diffrn_measured_fraction_theta_max 0.9973
_diffrn_measurement_device_type 'Bruker APEX-II CCD'
_diffrn_measurement_method '\f and \w scans'
_diffrn_radiation_type 'Mo K\a'
_diffrn_radiation_wavelength 0.71073
_diffrn_reflns_av_R_equivalents 0.0470
_diffrn_reflns_av_unetI/netI 0.0398
_diffrn_reflns_limit_h_max 19
_diffrn_reflns_limit_h_min -18
_diffrn_reflns_limit_k_max 12
_diffrn_reflns_limit_k_min -12
_diffrn_reflns_limit_l_max 31
_diffrn_reflns_limit_l_min -30
_diffrn_reflns_number 36128
_diffrn_reflns_theta_full 25.0453
_diffrn_reflns_theta_max 25.05
_diffrn_reflns_theta_min 3.23
_exptl_absorpt_coefficient_mu 0.993
_exptl_crystal_colour brown
_exptl_crystal_density_diffrn 1.6687
_exptl_crystal_description Block
_exptl_crystal_F_000 964.0250
_exptl_crystal_preparation 'Magnetic properties,Luminescent'
_exptl_crystal_recrystallization_method 'Re-crystallisation from solvent: DCM-MeOH'
_exptl_crystal_size_max 0.32
_exptl_crystal_size_mid 0.21
_exptl_crystal_size_min 0.17
_refine_diff_density_max 0.6302
_refine_diff_density_min -0.4650
_refine_diff_density_rms 0.0667
_refine_ls_d_res_high 0.8394
_refine_ls_d_res_low 6.3121
_refine_ls_goodness_of_fit_ref 1.0515
_refine_ls_hydrogen_treatment constr
_refine_ls_matrix_type full
_refine_ls_number_constraints 38
_refine_ls_number_parameters 248
_refine_ls_number_reflns 3354
_refine_ls_number_restraints 1
_refine_ls_restrained_S_all 1.0515
_refine_ls_R_factor_all 0.0230
_refine_ls_R_factor_gt 0.0218
_refine_ls_shift/su_max 0.0000
_refine_ls_shift/su_mean 0.0000
_refine_ls_structure_factor_coef Fsqd
_refine_ls_weighting_details 'w=1/[\s^2^(Fo^2^)+(0.0296P)^2^+1.0220P] where P=(Fo^2^+2Fc^2^)/3'
_refine_ls_weighting_scheme calc
_refine_ls_wR_factor_gt 0.0531
_refine_ls_wR_factor_ref 0.0543
_reflns_Friedel_coverage 0.998
_reflns_limit_h_max 14
_reflns_limit_h_min -14
_reflns_limit_k_max 9
_reflns_limit_k_min -9
_reflns_limit_l_max 23
_reflns_limit_l_min -23
_reflns_number_gt 3259
_reflns_number_total 3354
_reflns_threshold_expression I>=2u(I)
_cod_data_source_file c9nj00042a2.cif
_cod_data_source_block 1
_cod_database_code 7058256
_olex2_refinement_description
;
1. Fixed Uiso
 At 1.2 times of:
  All C(H) groups
 At 1.5 times of:
  All C(H,H,H) groups
2.a Ternary CH refined with riding coordinates:
 C8(H8), C19(H19)
2.b Aromatic/amide H refined with riding coordinates:
 C3(H3), C4(H4), C5(H5), C6(H6), C10(H10), C14(H14), C15(H15), C17(H17),
 C18(H18)
2.c Idealised Me refined as rotating group:
 C11(H11a,H11b,H11c), C12(H12a,H12b,H12c), C20(H20a,H20b,H20c), C21(H21a,H21b,
 H21c)
;
_olex2_submission_special_instructions 'No special instructions were received'

loop_
_space_group_symop_id
_space_group_symop_operation_xyz
1 x,y,z
2 -x,-y,z+1/2
3 -x+1/2,y,z+1/2
4 x+1/2,-y,z

loop_
_atom_site_label
_atom_site_type_symbol
_atom_site_fract_x
_atom_site_fract_y
_atom_site_fract_z
_atom_site_U_iso_or_equiv
_atom_site_adp_type
_atom_site_occupancy
_atom_site_refinement_flags_posn
Ru1 Ru 0.606439(14) 0.74565(2) 0.564601(12) 0.00843(7) Uani 1.000000 .
Cl1 Cl 0.62339(5) 1.04832(8) 0.57355(4) 0.01318(14) Uani 1.000000 .
O1 O 0.63649(17) 0.7826(2) 0.46118(10) 0.0126(4) Uani 1.000000 .
O2 O 0.77569(18) 0.75355(19) 0.58074(9) 0.0124(5) Uani 1.000000 .
O3 O 0.90872(16) 0.9888(2) 0.37060(10) 0.0130(4) Uani 1.000000 .
O4 O 0.97930(17) 0.7312(2) 0.40574(10) 0.0143(4) Uani 1.000000 .
C1 C 0.7283(2) 0.8241(3) 0.43455(13) 0.0101(6) Uani 1.000000 .
C2 C 0.7274(2) 0.8610(3) 0.36065(14) 0.0107(5) Uani 1.000000 .
C3 C 0.6360(2) 0.8270(3) 0.31930(14) 0.0125(6) Uani 1.000000 .
H3 H 0.5744(2) 0.7684(3) 0.33765(14) 0.0150(7) Uiso 1.000000 R
C4 C 0.6343(2) 0.8779(3) 0.25188(14) 0.0138(6) Uani 1.000000 .
H4 H 0.5729(2) 0.8512(3) 0.22368(14) 0.0166(7) Uiso 1.000000 R
C5 C 0.7230(2) 0.9685(3) 0.22539(14) 0.0134(6) Uani 1.000000 .
H5 H 0.7209(2) 1.0060(3) 0.17943(14) 0.0160(7) Uiso 1.000000 R
C6 C 0.8141(2) 1.0042(3) 0.26552(14) 0.0120(6) Uani 1.000000 .
H6 H 0.8741(2) 1.0666(3) 0.24727(14) 0.0144(7) Uiso 1.000000 R
C7 C 0.8176(2) 0.9483(3) 0.33281(14) 0.0116(6) Uani 1.000000 .
C8 C 0.9318(2) 0.8825(3) 0.42827(13) 0.0115(6) Uani 1.000000 .
H8 H 0.9857(2) 0.9407(3) 0.45880(13) 0.0139(7) Uiso 1.000000 R
C9 C 0.8297(2) 0.8419(3) 0.46861(13) 0.0105(5) Uani 1.000000 .
C10 C 0.8461(2) 0.8015(3) 0.53692(14) 0.0107(5) Uani 1.000000 .
H10 H 0.9200(2) 0.8111(3) 0.55289(14) 0.0128(6) Uiso 1.000000 R
C11 C 1.0901(3) 0.7509(3) 0.38096(18) 0.0193(7) Uani 1.000000 .
H11a H 1.1235(8) 0.6405(3) 0.3739(12) 0.0289(11) Uiso 1.000000 GR
H11b H 1.0888(3) 0.812(3) 0.3376(7) 0.0289(11) Uiso 1.000000 GR
H11c H 1.1339(6) 0.814(3) 0.4144(6) 0.0289(11) Uiso 1.000000 GR
C12 C 0.3691(3) 0.6783(4) 0.47982(16) 0.0214(7) Uani 1.000000 .
H12a H 0.4157(3) 0.687(3) 0.4391(2) 0.0321(10) Uiso 1.000000 GR
H12b H 0.3170(13) 0.5853(14) 0.4743(7) 0.0321(10) Uiso 1.000000 GR
H12c H 0.3278(14) 0.7828(15) 0.4860(5) 0.0321(10) Uiso 1.000000 GR
C13 C 0.4405(2) 0.6477(4) 0.54121(14) 0.0140(6) Uani 1.000000 .
C14 C 0.4362(3) 0.7510(3) 0.59890(17) 0.0153(7) Uani 1.000000 .
H14 H 0.3855(3) 0.8417(3) 0.59976(17) 0.0184(8) Uiso 1.000000 R
C15 C 0.5063(2) 0.7233(3) 0.65638(14) 0.0112(6) Uani 1.000000 .
H15 H 0.5011(2) 0.7953(3) 0.69479(14) 0.0135(7) Uiso 1.000000 R
C16 C 0.5830(2) 0.5905(3) 0.65694(14) 0.0109(5) Uani 1.000000 .
C17 C 0.5893(2) 0.4878(4) 0.59760(15) 0.0136(6) Uani 1.000000 .
H17 H 0.6410(2) 0.3983(4) 0.59637(15) 0.0163(7) Uiso 1.000000 R
C18 C 0.5207(2) 0.5159(3) 0.54100(14) 0.0138(6) Uani 1.000000 .
H18 H 0.5276(2) 0.4464(3) 0.50192(14) 0.0165(7) Uiso 1.000000 R
C19 C 0.6560(2) 0.5609(4) 0.71840(14) 0.0129(6) Uani 1.000000 .
H19 H 0.6757(2) 0.6726(4) 0.73798(14) 0.0155(7) Uiso 1.000000 R
C20 C 0.7627(2) 0.4692(4) 0.70320(16) 0.0203(7) Uani 1.000000 .
H20a H 0.8067(8) 0.460(2) 0.7450(3) 0.0305(10) Uiso 1.000000 GR
H20b H 0.7458(2) 0.3570(10) 0.6860(10) 0.0305(10) Uiso 1.000000 GR
H20c H 0.8047(8) 0.5311(14) 0.6687(8) 0.0305(10) Uiso 1.000000 GR
C21 C 0.5873(2) 0.4658(4) 0.77223(15) 0.0197(6) Uani 1.000000 .
H21a H 0.6299(7) 0.457(2) 0.8146(4) 0.0295(10) Uiso 1.000000 GR
H21b H 0.5184(8) 0.5265(14) 0.7810(8) 0.0295(10) Uiso 1.000000 GR
H21c H 0.5702(15) 0.3534(10) 0.7553(5) 0.0295(10) Uiso 1.000000 GR

loop_
_atom_site_aniso_label
_atom_site_aniso_U_11
_atom_site_aniso_U_22
_atom_site_aniso_U_33
_atom_site_aniso_U_12
_atom_site_aniso_U_13
_atom_site_aniso_U_23
Ru1 0.00909(11) 0.00925(10) 0.00696(11) -0.00099(7) 0.00106(12) -0.00032(8)
Cl1 0.0143(3) 0.0105(3) 0.0148(4) -0.0003(2) -0.0024(3) 0.0005(3)
O1 0.0105(10) 0.0175(9) 0.0099(10) -0.0031(8) 0.0011(8) 0.0004(8)
O2 0.0147(11) 0.0143(10) 0.0082(14) 0.0006(7) -0.0004(8) 0.0014(7)
O3 0.0114(10) 0.0149(10) 0.0129(10) -0.0032(8) -0.0014(8) 0.0034(8)
O4 0.0124(10) 0.0151(10) 0.0152(11) 0.0008(7) 0.0016(9) 0.0015(8)
C1 0.0129(14) 0.0046(12) 0.0128(14) 0.0006(10) 0.0005(11) -0.0017(10)
C2 0.0124(13) 0.0110(13) 0.0088(13) 0.0015(11) 0.0019(11) -0.0018(11)
C3 0.0091(12) 0.0157(14) 0.0126(15) 0.0013(11) 0.0027(11) -0.0007(12)
C4 0.0120(13) 0.0183(15) 0.0112(14) 0.0027(12) -0.0022(11) -0.0033(12)
C5 0.0174(15) 0.0131(14) 0.0096(13) 0.0067(12) 0.0018(11) 0.0015(11)
C6 0.0110(14) 0.0112(13) 0.0138(14) 0.0010(10) 0.0044(11) 0.0004(11)
C7 0.0133(14) 0.0103(13) 0.0112(13) 0.0027(11) 0.0009(11) -0.0018(11)
C8 0.0125(14) 0.0123(13) 0.0099(13) -0.0001(11) -0.0013(11) 0.0012(11)
C9 0.0115(13) 0.0099(12) 0.0102(14) 0.0003(11) 0.0006(11) 0.0002(11)
C10 0.0093(13) 0.0097(12) 0.0129(13) -0.0004(11) 0.0002(11) 0.0009(11)
C11 0.0146(16) 0.0231(19) 0.0201(19) 0.0025(11) 0.0044(13) 0.0004(12)
C12 0.0215(16) 0.0251(17) 0.0177(16) -0.0075(13) -0.0075(13) 0.0045(14)
C13 0.0109(14) 0.0171(14) 0.0140(14) -0.0083(11) 0.0010(10) 0.0034(12)
C14 0.0108(16) 0.0186(17) 0.0165(17) -0.0002(11) 0.0034(13) 0.0050(11)
C15 0.0141(14) 0.0112(12) 0.0083(13) -0.0031(11) 0.0045(11) 0.0007(11)
C16 0.0130(13) 0.0107(13) 0.0090(13) -0.0042(11) 0.0030(11) 0.0019(11)
C17 0.0182(15) 0.0070(13) 0.0156(14) -0.0011(11) 0.0043(12) 0.0000(11)
C18 0.0152(14) 0.0136(13) 0.0126(14) -0.0061(11) 0.0031(11) -0.0022(11)
C19 0.0165(14) 0.0116(13) 0.0107(13) -0.0015(11) -0.0014(11) 0.0027(11)
C20 0.0167(16) 0.0240(16) 0.0203(16) 0.0026(13) -0.0009(12) 0.0074(13)
C21 0.0216(15) 0.0247(16) 0.0128(14) 0.0010(12) 0.0039(12) 0.0066(13)

loop_
_atom_type_symbol
_atom_type_scat_dispersion_real
_atom_type_scat_dispersion_imag
_atom_type_scat_Cromer_Mann_a1
_atom_type_scat_Cromer_Mann_a2
_atom_type_scat_Cromer_Mann_a3
_atom_type_scat_Cromer_Mann_a4
_atom_type_scat_Cromer_Mann_b1
_atom_type_scat_Cromer_Mann_b2
_atom_type_scat_Cromer_Mann_b3
_atom_type_scat_Cromer_Mann_b4
_atom_type_scat_Cromer_Mann_c
_atom_type_scat_source
_atom_type_scat_dispersion_source
H 0.00000 0.00000 0.49300 0.32291 0.14019 0.04081 10.51090 26.12570 3.14236 57.79970 0.0030380000826 'International Tables Volume C Table 6.1.1.4 (pp. 500-502)' 'Henke, Gullikson and Davis, At. Data and Nucl. Data Tables, 1993, 54, 2'
C 0.00347 0.00161 2.31000 1.02000 1.58860 0.86500 20.84390 10.20750 0.56870 51.65120 0.215599998832 'International Tables Volume C Table 6.1.1.4 (pp. 500-502)' 'Henke, Gullikson and Davis, At. Data and Nucl. Data Tables, 1993, 54, 2'
Cl 0.14873 0.16029 11.46040 7.19640 6.25560 1.64550 0.01040 1.16620 18.51940 47.77840 -9.55739974976 'International Tables Volume C Table 6.1.1.4 (pp. 500-502)' 'Henke, Gullikson and Davis, At. Data and Nucl. Data Tables, 1993, 54, 2'
O 0.01158 0.00611 3.04850 2.28680 1.54630 0.86700 13.27710 5.70110 0.32390 32.90890 0.250800013542 'International Tables Volume C Table 6.1.1.4 (pp. 500-502)' 'Henke, Gullikson and Davis, At. Data and Nucl. Data Tables, 1993, 54, 2'
Ru -1.23940 0.83517 19.26740 12.91820 4.86337 1.56756 0.80852 8.43467 24.79970 94.29280 5.37873983383 'International Tables Volume C Table 6.1.1.4 (pp. 500-502)' 'Henke, Gullikson and Davis, At. Data and Nucl. Data Tables, 1993, 54, 2'

loop_
_geom_angle_atom_site_label_1
_geom_angle_atom_site_label_2
_geom_angle_atom_site_label_3
_geom_angle
O1 Ru1 Cl1 85.10(6)
O2 Ru1 Cl1 82.85(5)
O2 Ru1 O1 88.40(8)
C13 Ru1 Cl1 116.44(8)
C13 Ru1 O1 90.37(9)
C13 Ru1 O2 160.50(9)
C14 Ru1 Cl1 92.17(7)
C14 Ru1 O1 117.76(10)
C14 Ru1 O2 152.96(11)
C14 Ru1 C13 37.43(11)
C15 Ru1 Cl1 93.95(7)
C15 Ru1 O1 156.13(10)
C15 Ru1 O2 115.19(9)
C15 Ru1 C13 68.67(10)
C15 Ru1 C14 38.38(12)
C16 Ru1 Cl1 120.58(7)
C16 Ru1 O1 154.05(9)
C16 Ru1 O2 91.06(9)
C16 Ru1 C13 81.63(10)
C16 Ru1 C14 68.60(11)
C16 Ru1 C15 37.44(10)
C17 Ru1 Cl1 158.50(8)
C17 Ru1 O1 116.22(10)
C17 Ru1 O2 94.46(9)
C17 Ru1 C13 68.73(11)
C17 Ru1 C14 80.53(11)
C17 Ru1 C15 67.81(10)
C17 Ru1 C16 37.97(10)
C18 Ru1 Cl1 154.32(8)
C18 Ru1 O1 89.75(9)
C18 Ru1 O2 122.20(9)
C18 Ru1 C13 38.31(11)
C18 Ru1 C14 68.11(10)
C18 Ru1 C15 80.81(10)
C18 Ru1 C16 68.73(10)
C18 Ru1 C17 37.83(10)
C1 O1 Ru1 126.16(18)
C10 O2 Ru1 124.62(17)
C8 O3 C7 116.2(2)
C11 O4 C8 113.2(2)
C2 C1 O1 116.7(2)
C9 C1 O1 126.4(2)
C9 C1 C2 116.9(2)
C3 C2 C1 122.4(2)
C7 C2 C1 118.3(2)
C7 C2 C3 119.0(2)
H3 C3 C2 119.73(16)
C4 C3 C2 120.5(2)
C4 C3 H3 119.73(16)
H4 C4 C3 120.07(16)
C5 C4 C3 119.9(3)
C5 C4 H4 120.07(17)
H5 C5 C4 119.76(17)
C6 C5 C4 120.5(3)
C6 C5 H5 119.76(17)
H6 C6 C5 120.10(17)
C7 C6 C5 119.8(3)
C7 C6 H6 120.10(16)
C2 C7 O3 122.2(2)
C6 C7 O3 117.5(2)
C6 C7 C2 120.2(2)
O4 C8 O3 109.8(2)
H8 C8 O3 108.72(13)
H8 C8 O4 108.72(14)
C9 C8 O3 112.5(2)
C9 C8 O4 108.3(2)
C9 C8 H8 108.72(14)
C8 C9 C1 119.3(2)
C10 C9 C1 124.0(3)
C10 C9 C8 116.1(2)
C9 C10 O2 128.8(3)
H10 C10 O2 115.60(15)
H10 C10 C9 115.60(16)
H11a C11 O4 109.5
H11b C11 O4 109.5
H11b C11 H11a 109.5
H11c C11 O4 109.5
H11c C11 H11a 109.5
H11c C11 H11b 109.5
H12b C12 H12a 109.5
H12c C12 H12a 109.5
H12c C12 H12b 109.5
C13 C12 H12a 109.5
C13 C12 H12b 109.5
C13 C12 H12c 109.5
C12 C13 Ru1 129.28(19)
C14 C13 Ru1 69.88(17)
C14 C13 C12 122.0(3)
C18 C13 Ru1 69.23(15)
C18 C13 C12 120.5(3)
C18 C13 C14 117.5(3)
C13 C14 Ru1 72.68(17)
H14 C14 Ru1 129.39(7)
H14 C14 C13 119.21(18)
C15 C14 Ru1 71.23(17)
C15 C14 C13 121.6(3)
C15 C14 H14 119.21(16)
C14 C15 Ru1 70.39(17)
H15 C15 Ru1 129.96(7)
H15 C15 C14 119.55(16)
C16 C15 Ru1 72.68(16)
C16 C15 C14 120.9(3)
C16 C15 H15 119.55(16)
C15 C16 Ru1 69.88(15)
C17 C16 Ru1 69.41(16)
C17 C16 C15 117.5(3)
C19 C16 Ru1 131.68(19)
C19 C16 C15 120.5(2)
C19 C16 C17 121.9(2)
C16 C17 Ru1 72.62(15)
H17 C17 Ru1 130.11(8)
H17 C17 C16 119.30(16)
C18 C17 Ru1 70.63(16)
C18 C17 C16 121.4(3)
C18 C17 H17 119.30(16)
C13 C18 Ru1 72.46(15)
C17 C18 Ru1 71.54(16)
C17 C18 C13 121.1(2)
H18 C18 Ru1 128.90(7)
H18 C18 C13 119.47(15)
H18 C18 C17 119.47(16)
H19 C19 C16 107.76(15)
C20 C19 C16 114.6(2)
C20 C19 H19 107.76(16)
C21 C19 C16 107.9(2)
C21 C19 H19 107.76(16)
C21 C19 C20 110.8(2)
H20a C20 C19 109.5
H20b C20 C19 109.5
H20b C20 H20a 109.5
H20c C20 C19 109.5
H20c C20 H20a 109.5
H20c C20 H20b 109.5
H21a C21 C19 109.5
H21b C21 C19 109.5
H21b C21 H21a 109.5
H21c C21 C19 109.5
H21c C21 H21a 109.5
H21c C21 H21b 109.5

loop_
_geom_bond_atom_site_label_1
_geom_bond_atom_site_label_2
_geom_bond_distance
Ru1 Cl1 2.4341(7)
Ru1 O1 2.081(2)
Ru1 O2 2.071(2)
Ru1 C13 2.201(3)
Ru1 C14 2.165(3)
Ru1 C15 2.176(3)
Ru1 C16 2.213(3)
Ru1 C17 2.170(3)
Ru1 C18 2.158(3)
O1 C1 1.271(3)
O2 C10 1.268(3)
O3 C7 1.366(3)
O3 C8 1.442(3)
O4 C8 1.409(3)
O4 C11 1.434(4)
C1 C2 1.479(4)
C1 C9 1.403(4)
C2 C3 1.397(4)
C2 C7 1.405(4)
C3 H3 0.9500
C3 C4 1.383(4)
C4 H4 0.9500
C4 C5 1.394(4)
C5 H5 0.9500
C5 C6 1.383(4)
C6 H6 0.9500
C6 C7 1.393(4)
C8 H8 1.0000
C8 C9 1.501(4)
C9 C10 1.392(4)
C10 H10 0.9500
C11 H11a 0.9800
C11 H11b 0.9800
C11 H11c 0.9800
C12 H12a 0.9800
C12 H12b 0.9800
C12 H12c 0.9800
C12 C13 1.502(4)
C13 C14 1.402(4)
C13 C18 1.431(4)
C14 H14 0.9500
C14 C15 1.427(4)
C15 H15 0.9500
C15 C16 1.409(4)
C16 C17 1.426(4)
C16 C19 1.512(4)
C17 H17 0.9500
C17 C18 1.403(4)
C18 H18 0.9500
C19 H19 1.0000
C19 C20 1.513(4)
C19 C21 1.543(4)
C20 H20a 0.9800
C20 H20b 0.9800
C20 H20c 0.9800
C21 H21a 0.9800
C21 H21b 0.9800
C21 H21c 0.9800
